data_4518804
loop_
_publ_author_name
'Park, Chanwoo'
'Hwang, Jeong Min'
'Go, Yongmin'
'Choi, Heenang'
'Park, Bo Keun'
'Kim, Chang Gyoun'
'Ryu, Ji Yeon'
'Hong, Chang Seop'
'Chung, Taek-Mo'

_publ_section_title
;
 Synthesis and Crystal Structures of New Strontium Complexes with
 Aminoalkoxy and \b-Diketonato Ligands.
;
_journal_issue 24
_journal_name_full 'ACS omega'
_journal_page_first 15948
_journal_page_last 15956
_journal_paper_doi 10.1021/acsomega.1c01624
_journal_volume 6
_journal_year 2021
_chemical_formula_sum 'C29 H61 N4 O4 Sr1.5'
_chemical_formula_weight 661.25
_space_group_IT_number 15
_space_group_name_Hall '-C 2yc'
_space_group_name_H-M_alt 'C 1 2/c 1'
_symmetry_cell_setting monoclinic
_symmetry_space_group_name_H-M 'C 1 2/c 1'
_atom_sites_solution_hydrogens geom
_atom_sites_solution_primary direct
_atom_sites_solution_secondary difmap
_audit_creation_method SHELXL-97
_cell_angle_alpha 90.00
_cell_angle_beta 103.789(4)
_cell_angle_gamma 90.00
_cell_formula_units_Z 8
_cell_length_a 18.0400(14)
_cell_length_b 11.5817(9)
_cell_length_c 35.591(3)
_cell_measurement_reflns_used 6596
_cell_measurement_temperature 100(1)
_cell_measurement_theta_max 21.79
_cell_measurement_theta_min 2.32
_cell_volume 7221.9(10)
_computing_cell_refinement 'Bruker SAINT'
_computing_data_collection 'Bruker APEX2'
_computing_data_reduction 'Bruker SAINT'
_computing_molecular_graphics 'Bruker SHELXTL'
_computing_publication_material 'Bruker SHELXTL'
_computing_structure_refinement 'SHELXL-97 (Sheldrick, 2008)'
_computing_structure_solution 'SHELXS-97 (Sheldrick, 2008)'
_diffrn_ambient_temperature 100(1)
_diffrn_measured_fraction_theta_full 0.996
_diffrn_measured_fraction_theta_max 0.996
_diffrn_measurement_device_type 'Bruker APEX-II CCD'
_diffrn_measurement_method '\f and \w scans'
_diffrn_radiation_monochromator graphite
_diffrn_radiation_source 'fine-focus sealed tube'
_diffrn_radiation_type MoK\a
_diffrn_radiation_wavelength 0.71073
_diffrn_reflns_av_R_equivalents 0.0000
_diffrn_reflns_av_sigmaI/netI 0.0746
_diffrn_reflns_limit_h_max 23
_diffrn_reflns_limit_h_min -22
_diffrn_reflns_limit_k_max 0
_diffrn_reflns_limit_k_min -15
_diffrn_reflns_limit_l_max 46
_diffrn_reflns_limit_l_min -21
_diffrn_reflns_number 8578
_diffrn_reflns_theta_full 27.88
_diffrn_reflns_theta_max 27.88
_diffrn_reflns_theta_min 2.11
_exptl_absorpt_coefficient_mu 2.258
_exptl_absorpt_correction_T_max 0.8764
_exptl_absorpt_correction_T_min 0.7734
_exptl_absorpt_correction_type multi-scan
_exptl_absorpt_process_details 'Bruker SADABS'
_exptl_crystal_colour silver
_exptl_crystal_density_diffrn 1.216
_exptl_crystal_density_meas ?
_exptl_crystal_density_method 'not measured'
_exptl_crystal_description block
_exptl_crystal_F_000 2816
_exptl_crystal_size_max 0.12
_exptl_crystal_size_mid 0.08
_exptl_crystal_size_min 0.06
_refine_diff_density_max 1.155
_refine_diff_density_min -0.410
_refine_diff_density_rms 0.077
_refine_ls_extinction_method none
_refine_ls_goodness_of_fit_ref 1.026
_refine_ls_hydrogen_treatment refxyz
_refine_ls_matrix_type full
_refine_ls_number_parameters 349
_refine_ls_number_reflns 8578
_refine_ls_number_restraints 25
_refine_ls_restrained_S_all 1.027
_refine_ls_R_factor_all 0.1126
_refine_ls_R_factor_gt 0.0527
_refine_ls_shift/su_max 0.001
_refine_ls_shift/su_mean 0.000
_refine_ls_structure_factor_coef Fsqd
_refine_ls_weighting_details 'calc w=1/[\s^2^(Fo^2^)+(0.0693P)^2^+0.0000P] where P=(Fo^2^+2Fc^2^)/3'
_refine_ls_weighting_scheme calc
_refine_ls_wR_factor_gt 0.1219
_refine_ls_wR_factor_ref 0.1440
_reflns_number_gt 4900
_reflns_number_total 8578
_reflns_threshold_expression >2sigma(I)
_cod_data_source_file ao1c01624_si_007.cif
_cod_data_source_block 20200217lt
_cod_depositor_comments
;
The following automatic conversions were performed:

data item '_symmetry_cell_setting' value 'Monoclinic' was changed to
'monoclinic' in accordance with the
/home/data/users/saulius/crontab/automatic-downloads/rss-feeds/ACS/lib/dictionaries/cif_core.dic
dictionary named 'cif_core.dic' version 2.4.2 last updated on
2011-04-26.

data item '_exptl_crystal_density_meas' value 'none' was changed to
'?' -- the value is perceived as not measured.

Automatic conversion script
Id: cif_fix_values 7556 2019-12-06 15:28:31Z antanas 

 Adding full bibliography for 4518801--4518806.cif.
;
_cod_original_sg_symbol_H-M C2/c
_cod_original_formula_sum 'C29 H61 N4 O4 Sr1.50'
_cod_database_code 4518804

loop_
_symmetry_equiv_pos_as_xyz
'x, y, z'
'-x, y, -z+1/2'
'x+1/2, y+1/2, z'
'-x+1/2, y+1/2, -z+1/2'
'-x, -y, -z'
'x, -y, z-1/2'
'-x+1/2, -y+1/2, -z'
'x+1/2, -y+1/2, z-1/2'

loop_
_atom_site_label
_atom_site_type_symbol
_atom_site_fract_x
_atom_site_fract_y
_atom_site_fract_z
_atom_site_U_iso_or_equiv
_atom_site_adp_type
_atom_site_occupancy
_atom_site_symmetry_multiplicity
_atom_site_calc_flag
_atom_site_refinement_flags
_atom_site_disorder_assembly
_atom_site_disorder_group
Sr1 Sr 1.0000 0.23453(4) 0.2500 0.03687(14) Uani 1 2 d S . .
Sr2 Sr 1.023479(19) 0.23324(3) 0.361227(9) 0.03926(13) Uani 1 1 d . . .
O1 O 0.95959(12) 0.3298(2) 0.30189(6) 0.0430(6) Uani 1 1 d . . .
O2 O 1.05608(13) 0.11616(19) 0.30715(6) 0.0434(6) Uani 1 1 d . . .
O3 O 1.02830(15) 0.2311(2) 0.43152(7) 0.0487(6) Uani 1 1 d . . .
O4 O 1.10201(14) 0.3960(2) 0.39348(7) 0.0518(6) Uani 1 1 d . . .
N1 N 0.89181(16) 0.3575(3) 0.36597(8) 0.0473(8) Uani 1 1 d . . .
N2 N 0.85832(18) 0.3491(3) 0.23201(9) 0.0590(9) Uani 1 1 d . . .
N3 N 1.1505(2) 0.0925(3) 0.38722(10) 0.0705(11) Uani 1 1 d . . .
N4 N 0.96636(19) 0.0081(3) 0.35074(9) 0.0529(8) Uani 1 1 d . . .
C1 C 1.0593(2) 0.2862(3) 0.46155(11) 0.0532(10) Uani 1 1 d U . .
C2 C 1.1067(2) 0.3855(3) 0.46014(10) 0.0555(10) Uani 1 1 d U . .
H2A H 1.1275 0.4230 0.4841 0.067 Uiso 1 1 calc R . .
C3 C 1.1254(2) 0.4331(3) 0.42739(11) 0.0471(9) Uani 1 1 d . . .
C4 C 1.0439(3) 0.2480(3) 0.49966(12) 0.0595(11) Uani 1 1 d U . .
C5 C 0.9621(3) 0.2113(6) 0.49348(15) 0.136(3) Uani 1 1 d U . .
H5A H 0.9507 0.1519 0.4733 0.204 Uiso 1 1 calc R . .
H5B H 0.9287 0.2780 0.4855 0.204 Uiso 1 1 calc R . .
H5C H 0.9535 0.1799 0.5177 0.204 Uiso 1 1 calc R . .
C6 C 1.0934(5) 0.1482(7) 0.51299(19) 0.205(5) Uani 1 1 d U . .
H6A H 1.1470 0.1717 0.5174 0.308 Uiso 1 1 calc R . .
H6B H 1.0827 0.0873 0.4933 0.308 Uiso 1 1 calc R . .
H6C H 1.0836 0.1189 0.5372 0.308 Uiso 1 1 calc R . .
C7 C 1.0572(4) 0.3378(6) 0.53082(14) 0.143(3) Uani 1 1 d U . .
H7A H 1.1104 0.3637 0.5362 0.214 Uiso 1 1 calc R . .
H7B H 1.0466 0.3049 0.5544 0.214 Uiso 1 1 calc R . .
H7C H 1.0232 0.4037 0.5223 0.214 Uiso 1 1 calc R . .
C8 C 1.1766(2) 0.5416(3) 0.43137(12) 0.0603(11) Uani 1 1 d . . .
C9 C 1.2104(3) 0.5798(4) 0.47297(14) 0.1046(19) Uani 1 1 d . . .
H9A H 1.1689 0.5974 0.4856 0.157 Uiso 1 1 calc R . .
H9B H 1.2417 0.6489 0.4730 0.157 Uiso 1 1 calc R . .
H9C H 1.2421 0.5177 0.4871 0.157 Uiso 1 1 calc R . .
C10 C 1.1296(3) 0.6375(4) 0.40891(16) 0.1004(17) Uani 1 1 d . . .
H10A H 1.1079 0.6118 0.3823 0.151 Uiso 1 1 calc R . .
H10B H 1.1620 0.7052 0.4086 0.151 Uiso 1 1 calc R . .
H10C H 1.0882 0.6579 0.4212 0.151 Uiso 1 1 calc R . .
C11 C 1.2432(3) 0.5137(4) 0.41280(14) 0.0873(15) Uani 1 1 d . . .
H11A H 1.2230 0.4884 0.3860 0.131 Uiso 1 1 calc R . .
H11B H 1.2744 0.4519 0.4275 0.131 Uiso 1 1 calc R . .
H11C H 1.2747 0.5828 0.4131 0.131 Uiso 1 1 calc R . .
C12 C 0.8550(2) 0.3983(3) 0.32687(10) 0.0466(9) Uani 1 1 d . . .
H12A H 0.8264 0.4699 0.3291 0.056 Uiso 1 1 calc R . .
H12B H 0.8175 0.3395 0.3141 0.056 Uiso 1 1 calc R . .
C13 C 0.9106(2) 0.4230(3) 0.30068(10) 0.0436(9) Uani 1 1 d . . .
C14 C 0.8629(2) 0.4446(3) 0.25842(12) 0.0638(12) Uani 1 1 d . . .
H14A H 0.8104 0.4663 0.2595 0.077 Uiso 1 1 calc R . .
H14B H 0.8853 0.5114 0.2477 0.077 Uiso 1 1 calc R . .
C15 C 0.8410(2) 0.2810(4) 0.38080(12) 0.0646(12) Uani 1 1 d . . .
H15A H 0.7950 0.3234 0.3825 0.097 Uiso 1 1 calc R . .
H15B H 0.8672 0.2532 0.4065 0.097 Uiso 1 1 calc R . .
H15C H 0.8269 0.2152 0.3633 0.097 Uiso 1 1 calc R . .
C16 C 0.9137(2) 0.4522(4) 0.39385(11) 0.0673(12) Uani 1 1 d . . .
H16A H 0.8681 0.4958 0.3956 0.101 Uiso 1 1 calc R . .
H16B H 0.9496 0.5035 0.3853 0.101 Uiso 1 1 calc R . .
H16C H 0.9380 0.4203 0.4193 0.101 Uiso 1 1 calc R . .
C17 C 0.9588(2) 0.5327(3) 0.31304(13) 0.0689(12) Uani 1 1 d . . .
H17A H 0.9929 0.5187 0.3389 0.083 Uiso 1 1 calc R . .
H17B H 0.9917 0.5448 0.2947 0.083 Uiso 1 1 calc R . .
C18 C 0.9140(3) 0.6441(4) 0.31491(16) 0.1056(18) Uani 1 1 d . . .
H18A H 0.9497 0.7083 0.3227 0.158 Uiso 1 1 calc R . .
H18B H 0.8829 0.6350 0.3338 0.158 Uiso 1 1 calc R . .
H18C H 0.8807 0.6602 0.2894 0.158 Uiso 1 1 calc R . .
C19 C 0.8343(3) 0.3885(5) 0.19215(11) 0.0982(18) Uani 1 1 d . . .
H19A H 0.7849 0.4276 0.1882 0.147 Uiso 1 1 calc R . .
H19B H 0.8296 0.3221 0.1747 0.147 Uiso 1 1 calc R . .
H19C H 0.8724 0.4423 0.1867 0.147 Uiso 1 1 calc R . .
C20 C 0.8048(3) 0.2600(4) 0.23891(14) 0.0787(14) Uani 1 1 d . . .
H20A H 0.7531 0.2922 0.2336 0.118 Uiso 1 1 calc R . .
H20B H 0.8199 0.2347 0.2659 0.118 Uiso 1 1 calc R . .
H20C H 0.8058 0.1940 0.2218 0.118 Uiso 1 1 calc R . .
C21 C 1.1573(2) 0.0245(3) 0.35306(10) 0.0562(11) Uani 1 1 d . . .
H21A H 1.1770 -0.0530 0.3620 0.067 Uiso 1 1 calc R . .
H21B H 1.1958 0.0621 0.3415 0.067 Uiso 1 1 calc R . .
C22 C 1.0836(2) 0.0090(3) 0.32115(9) 0.0417(9) Uani 1 1 d . . .
C23 C 1.0214(2) -0.0623(3) 0.33477(11) 0.0549(10) Uani 1 1 d . . .
H23A H 0.9922 -0.1078 0.3126 0.066 Uiso 1 1 calc R . .
H23B H 1.0471 -0.1177 0.3549 0.066 Uiso 1 1 calc R . .
C24 C 1.2164(3) 0.1665(5) 0.40047(16) 0.121(2) Uani 1 1 d . . .
H24A H 1.2619 0.1189 0.4099 0.181 Uiso 1 1 calc R . .
H24B H 1.2083 0.2160 0.4215 0.181 Uiso 1 1 calc R . .
H24C H 1.2235 0.2148 0.3790 0.181 Uiso 1 1 calc R . .
C25 C 1.1459(3) 0.0172(5) 0.41989(13) 0.117(2) Uani 1 1 d . . .
H25A H 1.1925 -0.0292 0.4274 0.176 Uiso 1 1 calc R . .
H25B H 1.1016 -0.0340 0.4122 0.176 Uiso 1 1 calc R . .
H25C H 1.1405 0.0647 0.4419 0.176 Uiso 1 1 calc R . .
C26 C 1.1062(2) -0.0606(3) 0.28869(10) 0.0504(10) Uani 1 1 d . . .
H26A H 1.1500 -0.0212 0.2820 0.060 Uiso 1 1 calc R . .
H26B H 1.0631 -0.0573 0.2655 0.060 Uiso 1 1 calc R . .
C27 C 1.1279(3) -0.1889(3) 0.29688(12) 0.0692(12) Uani 1 1 d . . .
H27A H 1.1414 -0.2230 0.2742 0.104 Uiso 1 1 calc R . .
H27B H 1.0844 -0.2307 0.3024 0.104 Uiso 1 1 calc R . .
H27C H 1.1716 -0.1943 0.3193 0.104 Uiso 1 1 calc R . .
C28 C 0.9411(3) -0.0536(4) 0.38095(14) 0.0985(18) Uani 1 1 d . . .
H28A H 0.9228 -0.1304 0.3716 0.148 Uiso 1 1 calc R . .
H28B H 0.8996 -0.0106 0.3880 0.148 Uiso 1 1 calc R . .
H28C H 0.9838 -0.0613 0.4037 0.148 Uiso 1 1 calc R . .
C29 C 0.8989(2) 0.0302(4) 0.31890(13) 0.0735(13) Uani 1 1 d . . .
H29A H 0.8761 -0.0435 0.3085 0.110 Uiso 1 1 calc R . .
H29B H 0.9143 0.0736 0.2984 0.110 Uiso 1 1 calc R . .
H29C H 0.8614 0.0751 0.3286 0.110 Uiso 1 1 calc R . .

loop_
_atom_site_aniso_label
_atom_site_aniso_U_11
_atom_site_aniso_U_22
_atom_site_aniso_U_33
_atom_site_aniso_U_23
_atom_site_aniso_U_13
_atom_site_aniso_U_12
Sr1 0.0354(3) 0.0453(3) 0.0314(2) 0.000 0.0110(2) 0.000
Sr2 0.0409(2) 0.0437(2) 0.0330(2) -0.00328(14) 0.00859(15) 0.00543(15)
O1 0.0447(15) 0.0502(15) 0.0354(13) 0.0011(11) 0.0123(11) 0.0134(12)
O2 0.0479(15) 0.0415(14) 0.0420(14) 0.0002(11) 0.0129(11) 0.0089(12)
O3 0.0610(17) 0.0520(15) 0.0342(14) -0.0027(11) 0.0135(13) -0.0031(13)
O4 0.0575(17) 0.0533(15) 0.0444(15) -0.0072(12) 0.0118(13) -0.0118(13)
N1 0.0469(19) 0.056(2) 0.0422(18) -0.0022(15) 0.0169(15) 0.0051(16)
N2 0.049(2) 0.087(3) 0.0410(19) -0.0004(18) 0.0101(16) 0.0034(19)
N3 0.067(2) 0.078(2) 0.056(2) -0.019(2) -0.0052(19) 0.034(2)
N4 0.065(2) 0.0509(19) 0.051(2) 0.0022(15) 0.0283(18) 0.0059(17)
C1 0.050(3) 0.069(3) 0.038(2) -0.0202(19) 0.0061(19) 0.016(2)
C2 0.069(3) 0.059(3) 0.036(2) -0.0135(18) 0.007(2) -0.009(2)
C3 0.046(2) 0.046(2) 0.048(2) -0.0089(18) 0.0083(19) -0.0019(18)
C4 0.076(3) 0.062(3) 0.044(2) 0.007(2) 0.022(2) 0.004(2)
C5 0.127(5) 0.230(7) 0.060(3) 0.001(4) 0.040(3) -0.070(5)
C6 0.300(10) 0.223(8) 0.146(6) 0.135(6) 0.158(7) 0.166(8)
C7 0.224(7) 0.163(6) 0.059(3) -0.036(4) 0.068(4) -0.070(6)
C8 0.063(3) 0.059(3) 0.058(3) -0.011(2) 0.012(2) -0.013(2)
C9 0.118(5) 0.102(4) 0.095(4) -0.039(3) 0.030(3) -0.061(3)
C10 0.110(4) 0.049(3) 0.135(5) 0.000(3) 0.016(4) -0.017(3)
C11 0.076(3) 0.091(4) 0.101(4) -0.005(3) 0.033(3) -0.027(3)
C12 0.043(2) 0.049(2) 0.049(2) 0.0004(18) 0.0119(18) 0.0079(18)
C13 0.042(2) 0.042(2) 0.049(2) -0.0002(17) 0.0138(18) 0.0070(18)
C14 0.064(3) 0.069(3) 0.058(3) 0.015(2) 0.013(2) 0.020(2)
C15 0.061(3) 0.078(3) 0.059(3) 0.008(2) 0.025(2) 0.003(2)
C16 0.071(3) 0.073(3) 0.058(3) -0.017(2) 0.014(2) 0.011(2)
C17 0.073(3) 0.051(3) 0.091(3) 0.001(2) 0.034(3) -0.004(2)
C18 0.138(5) 0.042(3) 0.142(5) 0.002(3) 0.044(4) 0.009(3)
C19 0.075(3) 0.177(6) 0.040(3) 0.021(3) 0.011(2) 0.030(4)
C20 0.058(3) 0.102(4) 0.074(3) -0.017(3) 0.012(3) -0.007(3)
C21 0.056(3) 0.060(3) 0.048(2) -0.0120(19) 0.004(2) 0.017(2)
C22 0.046(2) 0.042(2) 0.037(2) -0.0022(16) 0.0093(17) 0.0092(18)
C23 0.072(3) 0.044(2) 0.054(2) -0.0006(18) 0.027(2) 0.008(2)
C24 0.090(4) 0.112(5) 0.130(5) -0.063(4) -0.035(4) 0.029(4)
C25 0.156(6) 0.146(5) 0.044(3) 0.004(3) 0.012(3) 0.058(5)
C26 0.052(2) 0.056(2) 0.043(2) -0.0104(18) 0.0117(18) 0.0071(19)
C27 0.080(3) 0.057(3) 0.074(3) -0.020(2) 0.025(2) 0.016(2)
C28 0.132(5) 0.090(4) 0.096(4) 0.024(3) 0.073(4) 0.005(3)
C29 0.062(3) 0.071(3) 0.093(4) -0.008(3) 0.029(3) 0.000(2)

loop_
_atom_type_symbol
_atom_type_description
_atom_type_scat_dispersion_real
_atom_type_scat_dispersion_imag
_atom_type_scat_source
C C 0.0033 0.0016 'International Tables Vol C Tables 4.2.6.8 and 6.1.1.4'
H H 0.0000 0.0000 'International Tables Vol C Tables 4.2.6.8 and 6.1.1.4'
N N 0.0061 0.0033 'International Tables Vol C Tables 4.2.6.8 and 6.1.1.4'
O O 0.0106 0.0060 'International Tables Vol C Tables 4.2.6.8 and 6.1.1.4'
Sr Sr -1.5307 3.2498 'International Tables Vol C Tables 4.2.6.8 and 6.1.1.4'

loop_
_geom_angle_atom_site_label_1
_geom_angle_atom_site_label_2
_geom_angle_atom_site_label_3
_geom_angle
_geom_angle_site_symmetry_1
_geom_angle_site_symmetry_3
_geom_angle_publ_flag
O1 Sr1 O1 125.47(11) . 2_755 ?
O1 Sr1 O2 138.49(8) . 2_755 ?
O1 Sr1 O2 76.20(7) 2_755 2_755 ?
O1 Sr1 O2 76.20(7) . . ?
O1 Sr1 O2 138.49(8) 2_755 . ?
O2 Sr1 O2 112.31(10) 2_755 . ?
O1 Sr1 N2 62.23(8) . . ?
O1 Sr1 N2 91.95(9) 2_755 . ?
O2 Sr1 N2 84.41(8) 2_755 . ?
O2 Sr1 N2 128.50(8) . . ?
O1 Sr1 N2 91.95(9) . 2_755 ?
O1 Sr1 N2 62.23(8) 2_755 2_755 ?
O2 Sr1 N2 128.50(8) 2_755 2_755 ?
O2 Sr1 N2 84.41(8) . 2_755 ?
N2 Sr1 N2 123.75(15) . 2_755 ?
O1 Sr1 Sr2 143.59(5) . 2_755 ?
O1 Sr1 Sr2 36.75(5) 2_755 2_755 ?
O2 Sr1 Sr2 39.76(5) 2_755 2_755 ?
O2 Sr1 Sr2 139.85(5) . 2_755 ?
N2 Sr1 Sr2 84.11(6) . 2_755 ?
N2 Sr1 Sr2 96.10(6) 2_755 2_755 ?
O1 Sr2 O4 98.84(8) . . ?
O1 Sr2 O3 141.04(7) . . ?
O4 Sr2 O3 70.19(8) . . ?
O1 Sr2 O2 74.55(7) . . ?
O4 Sr2 O2 123.35(8) . . ?
O3 Sr2 O2 143.21(7) . . ?
O1 Sr2 N3 137.91(9) . . ?
O4 Sr2 N3 87.54(10) . . ?
O3 Sr2 N3 80.26(9) . . ?
O2 Sr2 N3 67.52(8) . . ?
O1 Sr2 N4 103.32(9) . . ?
O4 Sr2 N4 157.82(9) . . ?
O3 Sr2 N4 92.76(8) . . ?
O2 Sr2 N4 62.92(8) . . ?
N3 Sr2 N4 75.30(11) . . ?
O1 Sr2 N1 65.41(8) . . ?
O4 Sr2 N1 88.88(8) . . ?
O3 Sr2 N1 76.83(8) . . ?
O2 Sr2 N1 132.09(8) . . ?
N3 Sr2 N1 156.67(9) . . ?
N4 Sr2 N1 101.27(9) . . ?
C13 O1 Sr1 129.70(19) . . ?
C13 O1 Sr2 123.52(19) . . ?
Sr1 O1 Sr2 106.77(8) . . ?
C22 O2 Sr1 146.94(19) . . ?
C22 O2 Sr2 109.54(18) . . ?
Sr1 O2 Sr2 101.85(8) . . ?
C1 O3 Sr2 138.9(3) . . ?
C3 O4 Sr2 137.0(2) . . ?
C15 N1 C16 107.4(3) . . ?
C15 N1 C12 110.9(3) . . ?
C16 N1 C12 112.8(3) . . ?
C15 N1 Sr2 108.8(2) . . ?
C16 N1 Sr2 109.1(2) . . ?
C12 N1 Sr2 107.75(19) . . ?
C14 N2 C19 110.7(4) . . ?
C14 N2 C20 111.5(3) . . ?
C19 N2 C20 109.1(4) . . ?
C14 N2 Sr1 107.8(2) . . ?
C19 N2 Sr1 114.4(2) . . ?
C20 N2 Sr1 103.2(2) . . ?
C24 N3 C25 106.8(4) . . ?
C24 N3 C21 111.1(4) . . ?
C25 N3 C21 111.5(4) . . ?
C24 N3 Sr2 107.9(3) . . ?
C25 N3 Sr2 114.4(3) . . ?
C21 N3 Sr2 105.2(2) . . ?
C28 N4 C29 107.9(3) . . ?
C28 N4 C23 111.5(3) . . ?
C29 N4 C23 107.6(3) . . ?
C28 N4 Sr2 122.0(3) . . ?
C29 N4 Sr2 98.7(2) . . ?
C23 N4 Sr2 107.6(2) . . ?
O3 C1 C2 121.6(4) . . ?
O3 C1 C4 118.3(4) . . ?
C2 C1 C4 120.1(3) . . ?
C3 C2 C1 127.3(3) . . ?
C3 C2 H2A 116.4 . . ?
C1 C2 H2A 116.4 . . ?
O4 C3 C2 124.9(3) . . ?
O4 C3 C8 115.0(3) . . ?
C2 C3 C8 120.0(3) . . ?
C6 C4 C7 109.3(5) . . ?
C6 C4 C5 108.9(5) . . ?
C7 C4 C5 106.5(5) . . ?
C6 C4 C1 107.0(4) . . ?
C7 C4 C1 115.4(4) . . ?
C5 C4 C1 109.6(4) . . ?
C4 C5 H5A 109.5 . . ?
C4 C5 H5B 109.5 . . ?
H5A C5 H5B 109.5 . . ?
C4 C5 H5C 109.5 . . ?
H5A C5 H5C 109.5 . . ?
H5B C5 H5C 109.5 . . ?
C4 C6 H6A 109.5 . . ?
C4 C6 H6B 109.5 . . ?
H6A C6 H6B 109.5 . . ?
C4 C6 H6C 109.5 . . ?
H6A C6 H6C 109.5 . . ?
H6B C6 H6C 109.5 . . ?
C4 C7 H7A 109.5 . . ?
C4 C7 H7B 109.5 . . ?
H7A C7 H7B 109.5 . . ?
C4 C7 H7C 109.5 . . ?
H7A C7 H7C 109.5 . . ?
H7B C7 H7C 109.5 . . ?
C10 C8 C9 110.2(4) . . ?
C10 C8 C11 109.1(4) . . ?
C9 C8 C11 107.8(4) . . ?
C10 C8 C3 107.6(3) . . ?
C9 C8 C3 114.6(4) . . ?
C11 C8 C3 107.5(3) . . ?
C8 C9 H9A 109.5 . . ?
C8 C9 H9B 109.5 . . ?
H9A C9 H9B 109.5 . . ?
C8 C9 H9C 109.5 . . ?
H9A C9 H9C 109.5 . . ?
H9B C9 H9C 109.5 . . ?
C8 C10 H10A 109.5 . . ?
C8 C10 H10B 109.5 . . ?
H10A C10 H10B 109.5 . . ?
C8 C10 H10C 109.5 . . ?
H10A C10 H10C 109.5 . . ?
H10B C10 H10C 109.5 . . ?
C8 C11 H11A 109.5 . . ?
C8 C11 H11B 109.5 . . ?
H11A C11 H11B 109.5 . . ?
C8 C11 H11C 109.5 . . ?
H11A C11 H11C 109.5 . . ?
H11B C11 H11C 109.5 . . ?
N1 C12 C13 114.7(3) . . ?
N1 C12 H12A 108.6 . . ?
C13 C12 H12A 108.6 . . ?
N1 C12 H12B 108.6 . . ?
C13 C12 H12B 108.6 . . ?
H12A C12 H12B 107.6 . . ?
O1 C13 C17 108.6(3) . . ?
O1 C13 C12 109.7(3) . . ?
C17 C13 C12 112.5(3) . . ?
O1 C13 C14 110.7(3) . . ?
C17 C13 C14 106.6(3) . . ?
C12 C13 C14 108.7(3) . . ?
N2 C14 C13 115.9(3) . . ?
N2 C14 H14A 108.3 . . ?
C13 C14 H14A 108.3 . . ?
N2 C14 H14B 108.3 . . ?
C13 C14 H14B 108.3 . . ?
H14A C14 H14B 107.4 . . ?
N1 C15 H15A 109.5 . . ?
N1 C15 H15B 109.5 . . ?
H15A C15 H15B 109.5 . . ?
N1 C15 H15C 109.5 . . ?
H15A C15 H15C 109.5 . . ?
H15B C15 H15C 109.5 . . ?
N1 C16 H16A 109.5 . . ?
N1 C16 H16B 109.5 . . ?
H16A C16 H16B 109.5 . . ?
N1 C16 H16C 109.5 . . ?
H16A C16 H16C 109.5 . . ?
H16B C16 H16C 109.5 . . ?
C18 C17 C13 116.0(4) . . ?
C18 C17 H17A 108.3 . . ?
C13 C17 H17A 108.3 . . ?
C18 C17 H17B 108.3 . . ?
C13 C17 H17B 108.3 . . ?
H17A C17 H17B 107.4 . . ?
C17 C18 H18A 109.5 . . ?
C17 C18 H18B 109.5 . . ?
H18A C18 H18B 109.5 . . ?
C17 C18 H18C 109.5 . . ?
H18A C18 H18C 109.5 . . ?
H18B C18 H18C 109.5 . . ?
N2 C19 H19A 109.5 . . ?
N2 C19 H19B 109.5 . . ?
H19A C19 H19B 109.5 . . ?
N2 C19 H19C 109.5 . . ?
H19A C19 H19C 109.5 . . ?
H19B C19 H19C 109.5 . . ?
N2 C20 H20A 109.5 . . ?
N2 C20 H20B 109.5 . . ?
H20A C20 H20B 109.5 . . ?
N2 C20 H20C 109.5 . . ?
H20A C20 H20C 109.5 . . ?
H20B C20 H20C 109.5 . . ?
N3 C21 C22 116.3(3) . . ?
N3 C21 H21A 108.2 . . ?
C22 C21 H21A 108.2 . . ?
N3 C21 H21B 108.2 . . ?
C22 C21 H21B 108.2 . . ?
H21A C21 H21B 107.4 . . ?
O2 C22 C21 109.5(3) . . ?
O2 C22 C26 109.6(3) . . ?
C21 C22 C26 106.2(3) . . ?
O2 C22 C23 111.3(3) . . ?
C21 C22 C23 113.0(3) . . ?
C26 C22 C23 107.1(3) . . ?
N4 C23 C22 114.9(3) . . ?
N4 C23 H23A 108.5 . . ?
C22 C23 H23A 108.5 . . ?
N4 C23 H23B 108.5 . . ?
C22 C23 H23B 108.5 . . ?
H23A C23 H23B 107.5 . . ?
N3 C24 H24A 109.5 . . ?
N3 C24 H24B 109.5 . . ?
H24A C24 H24B 109.5 . . ?
N3 C24 H24C 109.5 . . ?
H24A C24 H24C 109.5 . . ?
H24B C24 H24C 109.5 . . ?
N3 C25 H25A 109.5 . . ?
N3 C25 H25B 109.5 . . ?
H25A C25 H25B 109.5 . . ?
N3 C25 H25C 109.5 . . ?
H25A C25 H25C 109.5 . . ?
H25B C25 H25C 109.5 . . ?
C22 C26 C27 117.5(3) . . ?
C22 C26 H26A 107.9 . . ?
C27 C26 H26A 107.9 . . ?
C22 C26 H26B 107.9 . . ?
C27 C26 H26B 107.9 . . ?
H26A C26 H26B 107.2 . . ?
C26 C27 H27A 109.5 . . ?
C26 C27 H27B 109.5 . . ?
H27A C27 H27B 109.5 . . ?
C26 C27 H27C 109.5 . . ?
H27A C27 H27C 109.5 . . ?
H27B C27 H27C 109.5 . . ?
N4 C28 H28A 109.5 . . ?
N4 C28 H28B 109.5 . . ?
H28A C28 H28B 109.5 . . ?
N4 C28 H28C 109.5 . . ?
H28A C28 H28C 109.5 . . ?
H28B C28 H28C 109.5 . . ?
N4 C29 H29A 109.5 . . ?
N4 C29 H29B 109.5 . . ?
H29A C29 H29B 109.5 . . ?
N4 C29 H29C 109.5 . . ?
H29A C29 H29C 109.5 . . ?
H29B C29 H29C 109.5 . . ?

loop_
_geom_bond_atom_site_label_1
_geom_bond_atom_site_label_2
_geom_bond_distance
_geom_bond_site_symmetry_2
_geom_bond_publ_flag
Sr1 O1 2.409(2) . ?
Sr1 O1 2.409(2) 2_755 ?
Sr1 O2 2.461(2) 2_755 ?
Sr1 O2 2.461(2) . ?
Sr1 N2 2.815(3) . ?
Sr1 N2 2.815(3) 2_755 ?
Sr1 Sr2 3.8797(5) 2_755 ?
Sr2 O1 2.425(2) . ?
Sr2 O4 2.471(2) . ?
Sr2 O3 2.483(2) . ?
Sr2 O2 2.535(2) . ?
Sr2 N3 2.784(3) . ?
Sr2 N4 2.796(3) . ?
Sr2 N1 2.817(3) . ?
O1 C13 1.389(4) . ?
O2 C22 1.385(4) . ?
O3 C1 1.256(4) . ?
O4 C3 1.256(4) . ?
N1 C15 1.460(4) . ?
N1 C16 1.468(4) . ?
N1 C12 1.470(4) . ?
N2 C14 1.441(5) . ?
N2 C19 1.455(5) . ?
N2 C20 1.473(5) . ?
N3 C24 1.451(6) . ?
N3 C25 1.471(6) . ?
N3 C21 1.478(4) . ?
N4 C28 1.451(5) . ?
N4 C29 1.475(5) . ?
N4 C23 1.497(4) . ?
C1 C2 1.441(5) . ?
C1 C4 1.514(6) . ?
C2 C3 1.401(5) . ?
C2 H2A 0.9500 . ?
C3 C8 1.546(5) . ?
C4 C6 1.469(7) . ?
C4 C7 1.498(6) . ?
C4 C5 1.500(7) . ?
C5 H5A 0.9800 . ?
C5 H5B 0.9800 . ?
C5 H5C 0.9800 . ?
C6 H6A 0.9800 . ?
C6 H6B 0.9800 . ?
C6 H6C 0.9800 . ?
C7 H7A 0.9800 . ?
C7 H7B 0.9800 . ?
C7 H7C 0.9800 . ?
C8 C10 1.506(6) . ?
C8 C9 1.526(6) . ?
C8 C11 1.537(6) . ?
C9 H9A 0.9800 . ?
C9 H9B 0.9800 . ?
C9 H9C 0.9800 . ?
C10 H10A 0.9800 . ?
C10 H10B 0.9800 . ?
C10 H10C 0.9800 . ?
C11 H11A 0.9800 . ?
C11 H11B 0.9800 . ?
C11 H11C 0.9800 . ?
C12 C13 1.550(5) . ?
C12 H12A 0.9900 . ?
C12 H12B 0.9900 . ?
C13 C17 1.544(5) . ?
C13 C14 1.565(5) . ?
C14 H14A 0.9900 . ?
C14 H14B 0.9900 . ?
C15 H15A 0.9800 . ?
C15 H15B 0.9800 . ?
C15 H15C 0.9800 . ?
C16 H16A 0.9800 . ?
C16 H16B 0.9800 . ?
C16 H16C 0.9800 . ?
C17 C18 1.533(6) . ?
C17 H17A 0.9900 . ?
C17 H17B 0.9900 . ?
C18 H18A 0.9800 . ?
C18 H18B 0.9800 . ?
C18 H18C 0.9800 . ?
C19 H19A 0.9800 . ?
C19 H19B 0.9800 . ?
C19 H19C 0.9800 . ?
C20 H20A 0.9800 . ?
C20 H20B 0.9800 . ?
C20 H20C 0.9800 . ?
C21 C22 1.539(5) . ?
C21 H21A 0.9900 . ?
C21 H21B 0.9900 . ?
C22 C26 1.541(4) . ?
C22 C23 1.562(5) . ?
C23 H23A 0.9900 . ?
C23 H23B 0.9900 . ?
C24 H24A 0.9800 . ?
C24 H24B 0.9800 . ?
C24 H24C 0.9800 . ?
C25 H25A 0.9800 . ?
C25 H25B 0.9800 . ?
C25 H25C 0.9800 . ?
C26 C27 1.546(5) . ?
C26 H26A 0.9900 . ?
C26 H26B 0.9900 . ?
C27 H27A 0.9800 . ?
C27 H27B 0.9800 . ?
C27 H27C 0.9800 . ?
C28 H28A 0.9800 . ?
C28 H28B 0.9800 . ?
C28 H28C 0.9800 . ?
C29 H29A 0.9800 . ?
C29 H29B 0.9800 . ?
C29 H29C 0.9800 . ?

loop_
_geom_torsion_atom_site_label_1
_geom_torsion_atom_site_label_2
_geom_torsion_atom_site_label_3
_geom_torsion_atom_site_label_4
_geom_torsion
_geom_torsion_site_symmetry_1
_geom_torsion_site_symmetry_2
_geom_torsion_site_symmetry_3
_geom_torsion_site_symmetry_4
_geom_torsion_publ_flag
O1 Sr1 O1 C13 44.9(2) 2_755 . . . ?
O2 Sr1 O1 C13 -66.4(3) 2_755 . . . ?
O2 Sr1 O1 C13 -174.6(3) . . . . ?
N2 Sr1 O1 C13 -25.9(3) . . . . ?
N2 Sr1 O1 C13 101.7(3) 2_755 . . . ?
Sr2 Sr1 O1 C13 -1.3(3) 2_755 . . . ?
O1 Sr1 O1 Sr2 -134.21(9) 2_755 . . . ?
O2 Sr1 O1 Sr2 114.49(11) 2_755 . . . ?
O2 Sr1 O1 Sr2 6.30(8) . . . . ?
N2 Sr1 O1 Sr2 154.93(13) . . . . ?
N2 Sr1 O1 Sr2 -77.46(10) 2_755 . . . ?
Sr2 Sr1 O1 Sr2 179.526(17) 2_755 . . . ?
O4 Sr2 O1 C13 -63.1(2) . . . . ?
O3 Sr2 O1 C13 6.2(3) . . . . ?
O2 Sr2 O1 C13 174.6(3) . . . . ?
N3 Sr2 O1 C13 -159.2(2) . . . . ?
N4 Sr2 O1 C13 118.0(2) . . . . ?
N1 Sr2 O1 C13 21.6(2) . . . . ?
O4 Sr2 O1 Sr1 116.13(9) . . . . ?
O3 Sr2 O1 Sr1 -174.56(9) . . . . ?
O2 Sr2 O1 Sr1 -6.16(8) . . . . ?
N3 Sr2 O1 Sr1 19.96(18) . . . . ?
N4 Sr2 O1 Sr1 -62.74(10) . . . . ?
N1 Sr2 O1 Sr1 -159.20(12) . . . . ?
O1 Sr1 O2 C22 155.7(4) . . . . ?
O1 Sr1 O2 C22 -75.7(4) 2_755 . . . ?
O2 Sr1 O2 C22 18.6(4) 2_755 . . . ?
N2 Sr1 O2 C22 119.7(4) . . . . ?
N2 Sr1 O2 C22 -110.9(4) 2_755 . . . ?
Sr2 Sr1 O2 C22 -18.1(4) 2_755 . . . ?
O1 Sr1 O2 Sr2 -5.89(7) . . . . ?
O1 Sr1 O2 Sr2 122.72(10) 2_755 . . . ?
O2 Sr1 O2 Sr2 -143.00(9) 2_755 . . . ?
N2 Sr1 O2 Sr2 -41.95(14) . . . . ?
N2 Sr1 O2 Sr2 87.51(9) 2_755 . . . ?
Sr2 Sr1 O2 Sr2 -179.658(12) 2_755 . . . ?
O1 Sr2 O2 C22 -163.6(2) . . . . ?
O4 Sr2 O2 C22 105.9(2) . . . . ?
O3 Sr2 O2 C22 4.2(3) . . . . ?
N3 Sr2 O2 C22 35.1(2) . . . . ?
N4 Sr2 O2 C22 -49.4(2) . . . . ?
N1 Sr2 O2 C22 -129.8(2) . . . . ?
O1 Sr2 O2 Sr1 5.90(7) . . . . ?
O4 Sr2 O2 Sr1 -84.61(10) . . . . ?
O3 Sr2 O2 Sr1 173.71(10) . . . . ?
N3 Sr2 O2 Sr1 -155.47(13) . . . . ?
N4 Sr2 O2 Sr1 120.09(11) . . . . ?
N1 Sr2 O2 Sr1 39.65(13) . . . . ?
O1 Sr2 O3 C1 -82.1(4) . . . . ?
O4 Sr2 O3 C1 -2.8(3) . . . . ?
O2 Sr2 O3 C1 116.8(3) . . . . ?
N3 Sr2 O3 C1 88.1(4) . . . . ?
N4 Sr2 O3 C1 162.7(4) . . . . ?
N1 Sr2 O3 C1 -96.4(4) . . . . ?
O1 Sr2 O4 C3 144.5(3) . . . . ?
O3 Sr2 O4 C3 3.2(3) . . . . ?
O2 Sr2 O4 C3 -138.2(3) . . . . ?
N3 Sr2 O4 C3 -77.3(3) . . . . ?
N4 Sr2 O4 C3 -38.4(5) . . . . ?
N1 Sr2 O4 C3 79.6(3) . . . . ?
O1 Sr2 N1 C15 127.1(2) . . . . ?
O4 Sr2 N1 C15 -132.6(2) . . . . ?
O3 Sr2 N1 C15 -62.7(2) . . . . ?
O2 Sr2 N1 C15 91.1(2) . . . . ?
N3 Sr2 N1 C15 -51.4(4) . . . . ?
N4 Sr2 N1 C15 27.5(2) . . . . ?
O1 Sr2 N1 C16 -115.9(2) . . . . ?
O4 Sr2 N1 C16 -15.7(2) . . . . ?
O3 Sr2 N1 C16 54.2(2) . . . . ?
O2 Sr2 N1 C16 -152.0(2) . . . . ?
N3 Sr2 N1 C16 65.5(4) . . . . ?
N4 Sr2 N1 C16 144.4(2) . . . . ?
O1 Sr2 N1 C12 6.9(2) . . . . ?
O4 Sr2 N1 C12 107.1(2) . . . . ?
O3 Sr2 N1 C12 177.0(2) . . . . ?
O2 Sr2 N1 C12 -29.2(3) . . . . ?
N3 Sr2 N1 C12 -171.7(3) . . . . ?
N4 Sr2 N1 C12 -92.7(2) . . . . ?
O1 Sr1 N2 C14 30.1(2) . . . . ?
O1 Sr1 N2 C14 -99.5(2) 2_755 . . . ?
O2 Sr1 N2 C14 -175.4(3) 2_755 . . . ?
O2 Sr1 N2 C14 70.4(3) . . . . ?
N2 Sr1 N2 C14 -42.1(2) 2_755 . . . ?
Sr2 Sr1 N2 C14 -135.5(2) 2_755 . . . ?
O1 Sr1 N2 C19 153.7(3) . . . . ?
O1 Sr1 N2 C19 24.0(3) 2_755 . . . ?
O2 Sr1 N2 C19 -51.9(3) 2_755 . . . ?
O2 Sr1 N2 C19 -166.1(3) . . . . ?
N2 Sr1 N2 C19 81.5(3) 2_755 . . . ?
Sr2 Sr1 N2 C19 -11.9(3) 2_755 . . . ?
O1 Sr1 N2 C20 -87.9(3) . . . . ?
O1 Sr1 N2 C20 142.4(3) 2_755 . . . ?
O2 Sr1 N2 C20 66.5(2) 2_755 . . . ?
O2 Sr1 N2 C20 -47.7(3) . . . . ?
N2 Sr1 N2 C20 -160.1(3) 2_755 . . . ?
Sr2 Sr1 N2 C20 106.5(2) 2_755 . . . ?
O1 Sr2 N3 C24 86.8(3) . . . . ?
O4 Sr2 N3 C24 -13.6(3) . . . . ?
O3 Sr2 N3 C24 -84.0(3) . . . . ?
O2 Sr2 N3 C24 114.2(3) . . . . ?
N4 Sr2 N3 C24 -179.4(3) . . . . ?
N1 Sr2 N3 C24 -95.1(4) . . . . ?
O1 Sr2 N3 C25 -154.5(3) . . . . ?
O4 Sr2 N3 C25 105.1(3) . . . . ?
O3 Sr2 N3 C25 34.7(3) . . . . ?
O2 Sr2 N3 C25 -127.1(3) . . . . ?
N4 Sr2 N3 C25 -60.7(3) . . . . ?
N1 Sr2 N3 C25 23.6(5) . . . . ?
O1 Sr2 N3 C21 -31.8(3) . . . . ?
O4 Sr2 N3 C21 -132.3(3) . . . . ?
O3 Sr2 N3 C21 157.4(3) . . . . ?
O2 Sr2 N3 C21 -4.5(2) . . . . ?
N4 Sr2 N3 C21 61.9(3) . . . . ?
N1 Sr2 N3 C21 146.2(2) . . . . ?
O1 Sr2 N4 C28 -134.9(3) . . . . ?
O4 Sr2 N4 C28 48.1(4) . . . . ?
O3 Sr2 N4 C28 9.4(3) . . . . ?
O2 Sr2 N4 C28 160.5(3) . . . . ?
N3 Sr2 N4 C28 88.5(3) . . . . ?
N1 Sr2 N4 C28 -67.8(3) . . . . ?
O1 Sr2 N4 C29 -17.3(2) . . . . ?
O4 Sr2 N4 C29 165.7(2) . . . . ?
O3 Sr2 N4 C29 126.9(2) . . . . ?
O2 Sr2 N4 C29 -81.9(2) . . . . ?
N3 Sr2 N4 C29 -153.9(2) . . . . ?
N1 Sr2 N4 C29 49.8(2) . . . . ?
O1 Sr2 N4 C23 94.4(2) . . . . ?
O4 Sr2 N4 C23 -82.6(3) . . . . ?
O3 Sr2 N4 C23 -121.3(2) . . . . ?
O2 Sr2 N4 C23 29.8(2) . . . . ?
N3 Sr2 N4 C23 -42.2(2) . . . . ?
N1 Sr2 N4 C23 161.5(2) . . . . ?
Sr2 O3 C1 C2 2.4(6) . . . . ?
Sr2 O3 C1 C4 -179.4(2) . . . . ?
O3 C1 C2 C3 -0.7(6) . . . . ?
C4 C1 C2 C3 -178.9(4) . . . . ?
Sr2 O4 C3 C2 -3.4(6) . . . . ?
Sr2 O4 C3 C8 178.5(2) . . . . ?
C1 C2 C3 O4 1.2(6) . . . . ?
C1 C2 C3 C8 179.2(4) . . . . ?
O3 C1 C4 C6 79.7(6) . . . . ?
C2 C1 C4 C6 -102.1(6) . . . . ?
O3 C1 C4 C7 -158.5(4) . . . . ?
C2 C1 C4 C7 19.7(6) . . . . ?
O3 C1 C4 C5 -38.3(5) . . . . ?
C2 C1 C4 C5 139.9(4) . . . . ?
O4 C3 C8 C10 62.1(5) . . . . ?
C2 C3 C8 C10 -116.1(4) . . . . ?
O4 C3 C8 C9 -175.0(4) . . . . ?
C2 C3 C8 C9 6.8(6) . . . . ?
O4 C3 C8 C11 -55.2(4) . . . . ?
C2 C3 C8 C11 126.6(4) . . . . ?
C15 N1 C12 C13 -149.5(3) . . . . ?
C16 N1 C12 C13 89.9(4) . . . . ?
Sr2 N1 C12 C13 -30.6(3) . . . . ?
Sr1 O1 C13 C17 -101.0(3) . . . . ?
Sr2 O1 C13 C17 78.1(3) . . . . ?
Sr1 O1 C13 C12 135.8(2) . . . . ?
Sr2 O1 C13 C12 -45.2(3) . . . . ?
Sr1 O1 C13 C14 15.8(4) . . . . ?
Sr2 O1 C13 C14 -165.2(2) . . . . ?
N1 C12 C13 O1 49.1(4) . . . . ?
N1 C12 C13 C17 -71.8(4) . . . . ?
N1 C12 C13 C14 170.3(3) . . . . ?
C19 N2 C14 C13 -162.2(3) . . . . ?
C20 N2 C14 C13 76.1(4) . . . . ?
Sr1 N2 C14 C13 -36.4(4) . . . . ?
O1 C13 C14 N2 19.3(5) . . . . ?
C17 C13 C14 N2 137.3(4) . . . . ?
C12 C13 C14 N2 -101.2(4) . . . . ?
O1 C13 C17 C18 -177.8(4) . . . . ?
C12 C13 C17 C18 -56.2(5) . . . . ?
C14 C13 C17 C18 62.9(5) . . . . ?
C24 N3 C21 C22 -140.6(4) . . . . ?
C25 N3 C21 C22 100.4(4) . . . . ?
Sr2 N3 C21 C22 -24.1(4) . . . . ?
Sr1 O2 C22 C21 137.3(3) . . . . ?
Sr2 O2 C22 C21 -61.9(3) . . . . ?
Sr1 O2 C22 C26 21.2(5) . . . . ?
Sr2 O2 C22 C26 -178.0(2) . . . . ?
Sr1 O2 C22 C23 -97.1(4) . . . . ?
Sr2 O2 C22 C23 63.8(3) . . . . ?
N3 C21 C22 O2 60.0(4) . . . . ?
N3 C21 C22 C26 178.3(3) . . . . ?
N3 C21 C22 C23 -64.6(4) . . . . ?
C28 N4 C23 C22 -147.5(4) . . . . ?
C29 N4 C23 C22 94.3(4) . . . . ?
Sr2 N4 C23 C22 -11.2(4) . . . . ?
O2 C22 C23 N4 -31.9(4) . . . . ?
C21 C22 C23 N4 91.7(4) . . . . ?
C26 C22 C23 N4 -151.7(3) . . . . ?
O2 C22 C26 C27 -171.8(3) . . . . ?
C21 C22 C26 C27 70.0(4) . . . . ?
C23 C22 C26 C27 -51.0(4) . . . . ?
